data_4111371
loop_
_publ_author_name
'David E. Herbert'
'Makoto Tanabe'
'Sara C. Bourke'
'Alan J. Lough'
'Ian Manners'

_publ_section_title
;
 Strain-Controlled, Photochemically, or Thermally Promoted Haptotropic
 Shifts of Cyclopentadienyl Ligands in Group 8 Metallocenophanes
;
_journal_name_full 'Journal of the American Chemical Society'
_journal_page_first 4166
_journal_page_last 4176
_journal_paper_doi 10.1021/ja077334+
_journal_volume 130
_journal_year 2008
_chemical_absolute_configuration ad
_chemical_formula_moiety 'C18 H30 P2 Ru'
_chemical_formula_sum 'C18 H30 P2 Ru'
_chemical_formula_weight 409.43
_chemical_name_systematic
; 
 ? 
;
_space_group_IT_number 19
_symmetry_cell_setting orthorhombic
_symmetry_space_group_name_Hall 'P 2ac 2ab'
_symmetry_space_group_name_H-M 'P 21 21 21'
_atom_sites_solution_hydrogens geom
_atom_sites_solution_primary direct
_atom_sites_solution_secondary difmap
_audit_creation_method SHELXL-97
_cell_angle_alpha 90.00
_cell_angle_beta 90.00
_cell_angle_gamma 90.00
_cell_formula_units_Z 4
_cell_length_a 9.13730(10)
_cell_length_b 13.9938(2)
_cell_length_c 15.1999(2)
_cell_measurement_reflns_used 23619
_cell_measurement_temperature 150(1)
_cell_measurement_theta_max 27.48
_cell_measurement_theta_min 2.6
_cell_volume 1943.54(4)
_computing_cell_refinement 'Denzo-SMN (Otwinowski & Minor, 1997)'
_computing_data_collection 'Collect (Nonius BV, 1997-2002)'
_computing_data_reduction Denzo-SMN
_computing_molecular_graphics 'SHELXTL V6.12'
_computing_publication_material 'SHELXTL V6.12'
_computing_structure_refinement 'SHELXTL V6.12(Sheldrick, 2001)'
_computing_structure_solution 'SIR-92 (Altomare et al., 1993)'
_diffrn_ambient_temperature 150(1)
_diffrn_detector_area_resol_mean 9
_diffrn_measured_fraction_theta_full 0.999
_diffrn_measured_fraction_theta_max 0.999
_diffrn_measurement_device_type 'Nonius KappaCCD'
_diffrn_measurement_method '\f scans and \w scans with \k offsets'
_diffrn_radiation_monochromator graphite
_diffrn_radiation_source 'fine-focus sealed tube'
_diffrn_radiation_type MoK\a
_diffrn_radiation_wavelength 0.71073
_diffrn_reflns_av_R_equivalents 0.0364
_diffrn_reflns_av_sigmaI/netI 0.0304
_diffrn_reflns_limit_h_max 11
_diffrn_reflns_limit_h_min -11
_diffrn_reflns_limit_k_max 18
_diffrn_reflns_limit_k_min -16
_diffrn_reflns_limit_l_max 19
_diffrn_reflns_limit_l_min -19
_diffrn_reflns_number 16976
_diffrn_reflns_theta_full 27.48
_diffrn_reflns_theta_max 27.48
_diffrn_reflns_theta_min 2.60
_diffrn_standards_decay_% 0
_diffrn_standards_interval_count 0
_diffrn_standards_interval_time 0
_diffrn_standards_number 0
_exptl_absorpt_coefficient_mu 0.964
_exptl_absorpt_correction_T_max 0.859
_exptl_absorpt_correction_T_min 0.751
_exptl_absorpt_correction_type multi-scan
_exptl_absorpt_process_details
; 
multi-scan from symmetry-related measurements 
 Sortav (Blessing 1995) 
;
_exptl_crystal_density_diffrn 1.399
_exptl_crystal_description plate
_exptl_crystal_F_000 848
_exptl_crystal_size_max 0.26
_exptl_crystal_size_mid 0.26
_exptl_crystal_size_min 0.16
_refine_diff_density_max 0.758
_refine_diff_density_min -0.569
_refine_diff_density_rms 0.073
_refine_ls_abs_structure_details 'Flack H D (1983), Acta Cryst. A39, 876-881'
_refine_ls_abs_structure_Flack -0.02(3)
_refine_ls_extinction_coef 0.0050(4)
_refine_ls_extinction_expression Fc^*^=kFc[1+0.001xFc^2^\l^3^/sin(2\q)]^-1/4^
_refine_ls_extinction_method SHELXL
_refine_ls_goodness_of_fit_ref 1.124
_refine_ls_hydrogen_treatment constr
_refine_ls_matrix_type full
_refine_ls_number_parameters 191
_refine_ls_number_reflns 4440
_refine_ls_number_restraints 0
_refine_ls_restrained_S_all 1.124
_refine_ls_R_factor_all 0.0256
_refine_ls_R_factor_gt 0.0234
_refine_ls_shift/su_max 0.001
_refine_ls_shift/su_mean 0.000
_refine_ls_structure_factor_coef Fsqd
_refine_ls_weighting_details 'calc w=1/[\s^2^(Fo^2^)+(0.0260P)^2^+0.5552P] where P=(Fo^2^+2Fc^2^)/3'
_refine_ls_weighting_scheme calc
_refine_ls_wR_factor_gt 0.0546
_refine_ls_wR_factor_ref 0.0561
_reflns_number_gt 4246
_reflns_number_total 4440
_reflns_threshold_expression I>2\s(I)
_cod_data_source_file ja077334-file009.cif
_cod_data_source_block k03217
_cod_database_code 4111371

loop_
_symmetry_equiv_pos_as_xyz
'x, y, z'
'-x+1/2, -y, z+1/2'
'x+1/2, -y+1/2, -z'
'-x, y+1/2, -z+1/2'

loop_
_atom_site_label
_atom_site_type_symbol
_atom_site_fract_x
_atom_site_fract_y
_atom_site_fract_z
_atom_site_U_iso_or_equiv
_atom_site_adp_type
_atom_site_occupancy
_atom_site_symmetry_multiplicity
_atom_site_calc_flag
_atom_site_refinement_flags
Ru1 Ru 0.869975(18) 0.864862(12) 0.231272(11) 0.01810(6) Uani 1 1 d .
P1 P 0.78005(7) 0.91607(5) 0.36234(4) 0.02409(13) Uani 1 1 d .
P2 P 1.10389(6) 0.85733(4) 0.28147(4) 0.02346(12) Uani 1 1 d .
C1 C 0.7799(3) 0.8383(2) 0.09683(16) 0.0355(7) Uani 1 1 d .
C2 C 0.6892(3) 0.9055(2) 0.13894(17) 0.0361(6) Uani 1 1 d .
H2A H 0.5819 0.8988 0.1502 0.043 Uiso 1 1 calc R
C3 C 0.7770(4) 0.9865(2) 0.15900(18) 0.0378(7) Uani 1 1 d .
H3A H 0.7409 1.0472 0.1861 0.045 Uiso 1 1 calc R
C4 C 0.9197(3) 0.9703(2) 0.12881(18) 0.0399(7) Uani 1 1 d .
H4A H 1.0021 1.0173 0.1295 0.048 Uiso 1 1 calc R
C5 C 0.9213(3) 0.8777(2) 0.08867(16) 0.0389(7) Uani 1 1 d .
H5A H 1.0062 0.8477 0.0577 0.047 Uiso 1 1 calc R
C6 C 0.7383(4) 0.7399(3) 0.0657(2) 0.0528(9) Uani 1 1 d .
H6A H 0.6959 0.7446 0.0060 0.063 Uiso 1 1 calc R
H6B H 0.8276 0.7001 0.0619 0.063 Uiso 1 1 calc R
C7 C 0.6305(4) 0.6918(2) 0.1251(2) 0.0497(8) Uani 1 1 d .
H7A H 0.6116 0.6266 0.1025 0.060 Uiso 1 1 calc R
H7B H 0.5370 0.7276 0.1228 0.060 Uiso 1 1 calc R
C8 C 0.6788(3) 0.68463(18) 0.2197(2) 0.0349(6) Uani 1 1 d .
C9 C 0.5953(3) 0.6514(2) 0.2867(2) 0.0465(7) Uani 1 1 d .
H9A H 0.4947 0.6349 0.2825 0.056 Uiso 1 1 calc R
C10 C 0.6821(3) 0.6451(2) 0.3643(2) 0.0470(7) Uani 1 1 d .
H10A H 0.6490 0.6233 0.4201 0.056 Uiso 1 1 calc R
C11 C 0.8200(3) 0.67532(18) 0.34542(18) 0.0329(6) Uani 1 1 d .
H11A H 0.8998 0.6760 0.3855 0.039 Uiso 1 1 calc R
C12 C 0.8261(3) 0.70672(16) 0.25362(16) 0.0260(5) Uani 1 1 d .
H12A H 0.9005 0.6680 0.2211 0.031 Uiso 1 1 calc R
C13 C 1.2404(3) 0.8460(3) 0.1943(2) 0.0531(9) Uani 1 1 d .
H13A H 1.3383 0.8431 0.2204 0.080 Uiso 1 1 calc R
H13B H 1.2341 0.9014 0.1550 0.080 Uiso 1 1 calc R
H13C H 1.2219 0.7875 0.1606 0.080 Uiso 1 1 calc R
C14 C 1.1760(3) 0.9609(2) 0.3392(2) 0.0419(7) Uani 1 1 d .
H14A H 1.2771 0.9483 0.3572 0.063 Uiso 1 1 calc R
H14B H 1.1161 0.9737 0.3913 0.063 Uiso 1 1 calc R
H14C H 1.1736 1.0166 0.3000 0.063 Uiso 1 1 calc R
C15 C 1.1671(3) 0.7614(2) 0.3534(2) 0.0440(7) Uani 1 1 d .
H15A H 1.2708 0.7711 0.3674 0.066 Uiso 1 1 calc R
H15B H 1.1548 0.6998 0.3236 0.066 Uiso 1 1 calc R
H15C H 1.1097 0.7617 0.4079 0.066 Uiso 1 1 calc R
C16 C 0.8473(3) 0.8755(2) 0.46931(16) 0.0383(7) Uani 1 1 d .
H16A H 0.7921 0.9072 0.5162 0.057 Uiso 1 1 calc R
H16B H 0.9513 0.8913 0.4749 0.057 Uiso 1 1 calc R
H16C H 0.8344 0.8061 0.4741 0.057 Uiso 1 1 calc R
C17 C 0.5838(3) 0.8979(3) 0.3756(2) 0.0469(8) Uani 1 1 d .
H17A H 0.5531 0.9216 0.4334 0.070 Uiso 1 1 calc R
H17B H 0.5614 0.8296 0.3711 0.070 Uiso 1 1 calc R
H17C H 0.5312 0.9327 0.3294 0.070 Uiso 1 1 calc R
C18 C 0.7910(4) 1.0459(2) 0.3796(2) 0.0445(7) Uani 1 1 d .
H18A H 0.7502 1.0620 0.4373 0.067 Uiso 1 1 calc R
H18B H 0.7350 1.0787 0.3336 0.067 Uiso 1 1 calc R
H18C H 0.8935 1.0663 0.3770 0.067 Uiso 1 1 calc R

loop_
_atom_site_aniso_label
_atom_site_aniso_U_11
_atom_site_aniso_U_22
_atom_site_aniso_U_33
_atom_site_aniso_U_23
_atom_site_aniso_U_13
_atom_site_aniso_U_12
Ru1 0.01802(9) 0.01881(9) 0.01747(9) -0.00014(7) -0.00011(7) 0.00064(7)
P1 0.0211(3) 0.0291(3) 0.0220(3) -0.0050(3) 0.0013(2) 0.0035(2)
P2 0.0177(3) 0.0230(3) 0.0297(3) -0.0011(3) 0.0002(2) 0.0032(2)
C1 0.0488(16) 0.0409(16) 0.0168(11) -0.0011(11) -0.0114(11) -0.0052(12)
C2 0.0286(13) 0.0500(16) 0.0297(13) 0.0105(13) -0.0071(11) 0.0012(12)
C3 0.0518(18) 0.0307(14) 0.0308(14) 0.0092(12) -0.0088(13) 0.0086(13)
C4 0.0476(17) 0.0423(16) 0.0297(13) 0.0162(12) -0.0079(13) -0.0178(13)
C5 0.0406(14) 0.062(2) 0.0144(11) 0.0063(12) 0.0068(10) 0.0089(13)
C6 0.070(2) 0.052(2) 0.0369(16) -0.0111(15) -0.0160(16) -0.0041(17)
C7 0.0521(18) 0.0388(16) 0.0582(18) -0.0064(13) -0.0230(17) -0.0124(16)
C8 0.0323(13) 0.0235(12) 0.0490(16) -0.0042(12) -0.0056(12) -0.0047(10)
C9 0.0308(13) 0.0412(16) 0.068(2) -0.0044(15) 0.0096(13) -0.0114(12)
C10 0.0502(17) 0.0381(16) 0.0527(17) 0.0032(15) 0.0200(15) -0.0103(14)
C11 0.0394(14) 0.0240(12) 0.0353(14) 0.0045(11) 0.0009(11) -0.0006(11)
C12 0.0283(11) 0.0182(10) 0.0316(13) -0.0014(9) 0.0015(9) -0.0006(9)
C13 0.0281(14) 0.087(3) 0.0439(17) -0.0052(18) 0.0088(13) 0.0030(16)
C14 0.0237(13) 0.0378(16) 0.064(2) -0.0102(15) -0.0088(13) -0.0011(11)
C15 0.0309(15) 0.0354(15) 0.066(2) 0.0127(15) -0.0093(14) 0.0070(12)
C16 0.0421(15) 0.0520(17) 0.0206(11) -0.0037(11) 0.0039(11) 0.0059(14)
C17 0.0241(13) 0.066(2) 0.0502(17) -0.0172(16) 0.0093(13) 0.0004(13)
C18 0.0571(19) 0.0328(16) 0.0436(17) -0.0129(13) 0.0017(15) 0.0100(14)

loop_
_atom_type_symbol
_atom_type_description
_atom_type_scat_dispersion_real
_atom_type_scat_dispersion_imag
_atom_type_scat_source
C C 0.0033 0.0016 'International Tables Vol C Tables 4.2.6.8 and 6.1.1.4'
H H 0.0000 0.0000 'International Tables Vol C Tables 4.2.6.8 and 6.1.1.4'
P P 0.1023 0.0942 'International Tables Vol C Tables 4.2.6.8 and 6.1.1.4'
Ru Ru -1.2594 0.8363 'International Tables Vol C Tables 4.2.6.8 and 6.1.1.4'

loop_
_geom_angle_atom_site_label_1
_geom_angle_atom_site_label_2
_geom_angle_atom_site_label_3
_geom_angle
C4 Ru1 C3 37.21(12)
C4 Ru1 C5 37.82(12)
C3 Ru1 C5 62.07(11)
C4 Ru1 C1 62.52(11)
C3 Ru1 C1 61.89(11)
C5 Ru1 C1 36.87(11)
C4 Ru1 C2 62.41(11)
C3 Ru1 C2 37.34(11)
C5 Ru1 C2 61.62(10)
C1 Ru1 C2 36.65(11)
C4 Ru1 P1 119.05(9)
C3 Ru1 P1 93.11(8)
C5 Ru1 P1 154.86(9)
C1 Ru1 P1 136.18(8)
C2 Ru1 P1 101.69(8)
C4 Ru1 P2 94.30(8)
C3 Ru1 P2 124.59(9)
C5 Ru1 P2 97.62(8)
C1 Ru1 P2 130.25(8)
C2 Ru1 P2 156.28(7)
P1 Ru1 P2 93.46(2)
C4 Ru1 C12 142.87(10)
C3 Ru1 C12 139.49(10)
C5 Ru1 C12 105.15(11)
C1 Ru1 C12 84.84(10)
C2 Ru1 C12 102.16(10)
P1 Ru1 C12 96.44(6)
P2 Ru1 C12 94.05(6)
C17 P1 C16 100.88(15)
C17 P1 C18 100.11(16)
C16 P1 C18 99.33(14)
C17 P1 Ru1 114.15(10)
C16 P1 Ru1 124.09(9)
C18 P1 Ru1 114.66(11)
C14 P2 C15 100.56(14)
C14 P2 C13 99.90(16)
C15 P2 C13 98.89(16)
C14 P2 Ru1 117.77(9)
C15 P2 Ru1 122.21(10)
C13 P2 Ru1 113.74(11)
C2 C1 C5 108.6(3)
C2 C1 C6 127.3(3)
C5 C1 C6 124.1(3)
C2 C1 Ru1 71.93(15)
C5 C1 Ru1 71.21(14)
C6 C1 Ru1 122.2(2)
C1 C2 C3 107.3(3)
C1 C2 Ru1 71.42(15)
C3 C2 Ru1 69.64(15)
C4 C3 C2 109.0(3)
C4 C3 Ru1 71.26(16)
C2 C3 Ru1 73.01(16)
C3 C4 C5 107.2(3)
C3 C4 Ru1 71.54(16)
C5 C4 Ru1 72.29(15)
C1 C5 C4 107.9(3)
C1 C5 Ru1 71.92(14)
C4 C5 Ru1 69.88(14)
C7 C6 C1 112.8(3)
C6 C7 C8 114.4(3)
C9 C8 C12 108.9(3)
C9 C8 C7 125.1(3)
C12 C8 C7 126.0(3)
C8 C9 C10 109.3(3)
C11 C10 C9 108.7(3)
C10 C11 C12 109.3(3)
C11 C12 C8 103.6(2)
C11 C12 Ru1 116.17(16)
C8 C12 Ru1 108.23(16)

loop_
_geom_bond_atom_site_label_1
_geom_bond_atom_site_label_2
_geom_bond_distance
Ru1 C4 2.193(3)
Ru1 C3 2.197(3)
Ru1 C5 2.225(2)
Ru1 C1 2.234(2)
Ru1 C2 2.241(3)
Ru1 P1 2.2710(6)
Ru1 P2 2.2719(6)
Ru1 C12 2.275(2)
P1 C17 1.823(3)
P1 C16 1.829(3)
P1 C18 1.839(3)
P2 C14 1.818(3)
P2 C15 1.826(3)
P2 C13 1.827(3)
C1 C2 1.407(4)
C1 C5 1.410(4)
C1 C6 1.505(4)
C2 C3 1.421(4)
C3 C4 1.400(5)
C4 C5 1.432(4)
C6 C7 1.496(5)
C7 C8 1.508(4)
C8 C9 1.355(4)
C8 C12 1.474(3)
C9 C10 1.425(5)
C10 C11 1.360(4)
C11 C12 1.464(4)
